data_4317624
loop_
_publ_author_name
'C. Shawn McCowan'
'Thomas L. Groy'
'M. Tyler Caudle'

_publ_section_title
;
 Synthesis, Structure, and Preparative Transamination of Tetrazinc
 Carbamato Complexes Having the Basic Zinc Carboxylate Structure
;
_journal_name_full 'Inorganic Chemistry'
_journal_page_first 1120
_journal_page_last 1127
_journal_paper_doi 10.1021/ic010885v
_journal_volume 41
_journal_year 2002
_chemical_formula_sum 'C32 H51 N7 O13 Zn4'
_chemical_formula_weight 1003.28
_chemical_name_systematic
;
?
;
_space_group_IT_number 2
_symmetry_cell_setting triclinic
_symmetry_space_group_name_Hall '-P 1'
_symmetry_space_group_name_H-M 'P -1'
_atom_sites_solution_hydrogens geom
_atom_sites_solution_primary direct
_atom_sites_solution_secondary difmap
_audit_creation_method SHELXL-97
_cell_angle_alpha 81.9070(10)
_cell_angle_beta 75.4880(10)
_cell_angle_gamma 81.6540(10)
_cell_formula_units_Z 2
_cell_length_a 10.3178(6)
_cell_length_b 10.6962(6)
_cell_length_c 19.5130(11)
_cell_measurement_reflns_used 6341
_cell_measurement_temperature 173(2)
_cell_measurement_theta_max 27.98
_cell_measurement_theta_min 2.54
_cell_volume 2050.4(2)
_computing_cell_refinement 'Bruker SAINT ver. 6.02A'
_computing_data_collection 'Bruker SMART ver. 5.622'
_computing_data_reduction 'Bruker SAINT ver. 6.02A'
_computing_molecular_graphics 'Bruker SHELXTL ver. 5.1'
_computing_publication_material 'Bruker SHELXTL ver. 5.1'
_computing_structure_refinement 'SHELXL-97 (Sheldrick, 1997)'
_computing_structure_solution 'SHELXS-97 (Sheldrick, 1990)'
_diffrn_ambient_temperature 173(2)
_diffrn_measured_fraction_theta_full 0.999
_diffrn_measured_fraction_theta_max 0.999
_diffrn_measurement_device_type 'Bruker SMART APEX'
_diffrn_measurement_method '\w scan'
_diffrn_radiation_monochromator graphite
_diffrn_radiation_source 'fine-focus sealed tube'
_diffrn_radiation_type MoK\a
_diffrn_radiation_wavelength 0.71073
_diffrn_reflns_av_R_equivalents 0.0216
_diffrn_reflns_av_sigmaI/netI 0.0296
_diffrn_reflns_limit_h_max 12
_diffrn_reflns_limit_h_min -12
_diffrn_reflns_limit_k_max 12
_diffrn_reflns_limit_k_min -12
_diffrn_reflns_limit_l_max 23
_diffrn_reflns_limit_l_min -23
_diffrn_reflns_number 16747
_diffrn_reflns_theta_full 25.03
_diffrn_reflns_theta_max 25.03
_diffrn_reflns_theta_min 1.94
_diffrn_standards_decay_% 0
_exptl_absorpt_coefficient_mu 2.380
_exptl_absorpt_correction_T_max 0.694
_exptl_absorpt_correction_T_min 0.570
_exptl_absorpt_correction_type empirical
_exptl_absorpt_process_details 'Bruker SADABS'
_exptl_crystal_colour Colorless
_exptl_crystal_density_diffrn 1.625
_exptl_crystal_density_method 'not measured'
_exptl_crystal_description Block
_exptl_crystal_F_000 1032
_exptl_crystal_size_max 0.35
_exptl_crystal_size_mid 0.26
_exptl_crystal_size_min 0.20
_refine_diff_density_max 0.484
_refine_diff_density_min -0.352
_refine_diff_density_rms 0.075
_refine_ls_extinction_method none
_refine_ls_goodness_of_fit_ref 0.979
_refine_ls_hydrogen_treatment mixed
_refine_ls_matrix_type full
_refine_ls_number_parameters 513
_refine_ls_number_reflns 7241
_refine_ls_number_restraints 0
_refine_ls_restrained_S_all 0.979
_refine_ls_R_factor_all 0.0334
_refine_ls_R_factor_gt 0.0281
_refine_ls_shift/su_max 0.001
_refine_ls_shift/su_mean 0.000
_refine_ls_structure_factor_coef Fsqd
_refine_ls_weighting_details 'calc w=1/[\s^2^(Fo^2^)+(0.0464P)^2^+0.0000P] where P=(Fo^2^+2Fc^2^)/3'
_refine_ls_weighting_scheme calc
_refine_ls_wR_factor_gt 0.0714
_refine_ls_wR_factor_ref 0.0728
_reflns_number_gt 6141
_reflns_number_total 7241
_reflns_threshold_expression >2sigma(I)
_cod_data_source_file ic010885v_1.cif
_cod_data_source_block Zn_py_1
_cod_depositor_comments
;
The following automatic conversions were performed:

'_symmetry_cell_setting' value 'Triclinic' changed to 'triclinic'
according to the built-in table from CIF Core dictionary named
'cif_core.dic' version 2.4.1 from
2010-06-29.

'_exptl_absorpt_correction_type' value 'Empirical'
changed to 'empirical' according to the built-in table from CIF Core
dictionary named 'cif_core.dic' version 2.4.1 from 2010-06-29.

Automatic conversion script
Id: cif_fix_values 1646 2011-03-28 12:23:43Z adriana 
;
_cod_database_code 4317624

loop_
_symmetry_equiv_pos_as_xyz
'x, y, z'
'-x, -y, -z'

loop_
_atom_site_label
_atom_site_type_symbol
_atom_site_fract_x
_atom_site_fract_y
_atom_site_fract_z
_atom_site_U_iso_or_equiv
_atom_site_adp_type
_atom_site_occupancy
_atom_site_symmetry_multiplicity
_atom_site_calc_flag
_atom_site_refinement_flags
_atom_site_disorder_assembly
_atom_site_disorder_group
Zn1 Zn 0.46270(3) 0.88135(3) 0.218791(14) 0.02271(8) Uani 1 1 d . . .
Zn2 Zn 0.53135(3) 1.10639(3) 0.289575(14) 0.02477(8) Uani 1 1 d . . .
Zn3 Zn 0.29538(3) 1.15299(3) 0.207166(15) 0.02535(8) Uani 1 1 d . . .
Zn4 Zn 0.25817(3) 0.98568(3) 0.356936(15) 0.02644(8) Uani 1 1 d . . .
O O 0.38741(16) 1.03123(15) 0.26792(8) 0.0238(4) Uani 1 1 d . . .
O1A O 0.65571(17) 0.84834(17) 0.20850(9) 0.0317(4) Uani 1 1 d . . .
O1B O 0.70386(18) 1.00779(18) 0.25970(10) 0.0360(4) Uani 1 1 d . . .
N1A N 0.8663(2) 0.8596(2) 0.21469(12) 0.0321(5) Uani 1 1 d . A .
C1A C 0.7364(3) 0.9075(2) 0.22809(13) 0.0281(6) Uani 1 1 d . . .
C1B C 0.9719(3) 0.9187(3) 0.23208(17) 0.0428(7) Uani 1 1 d . . .
H1BA H 0.9664 0.9072 0.2839 0.051 Uiso 1 1 calc R A .
H1BB H 0.9679 1.0104 0.2149 0.051 Uiso 1 1 calc R . .
C1C C 1.0979(10) 0.8438(11) 0.1913(4) 0.0530(19) Uani 0.530(7) 1 d P A -1
H1CA H 1.1758 0.8447 0.2121 0.064 Uiso 0.530(7) 1 calc PR A -1
H1CB H 1.1209 0.8780 0.1404 0.064 Uiso 0.530(7) 1 calc PR A -1
C1D C 1.0541(12) 0.7061(11) 0.2009(6) 0.055(2) Uani 0.530(7) 1 d P A -1
H1DA H 1.1162 0.6508 0.1672 0.066 Uiso 0.530(7) 1 calc PR A -1
H1DB H 1.0460 0.6650 0.2502 0.066 Uiso 0.530(7) 1 calc PR A -1
C1C' C 1.0877(12) 0.8149(13) 0.2243(5) 0.0530(19) Uani 0.47 1 d P A -2
H1CC H 1.1745 0.8515 0.2100 0.064 Uiso 0.470(7) 1 calc PR A -2
H1CD H 1.0843 0.7601 0.2700 0.064 Uiso 0.470(7) 1 calc PR A -2
C1D' C 1.0744(14) 0.7427(14) 0.1705(7) 0.055(2) Uani 0.47 1 d P A -2
H1DC H 1.1204 0.6552 0.1761 0.066 Uiso 0.470(7) 1 calc PR A -2
H1DD H 1.1131 0.7836 0.1224 0.066 Uiso 0.470(7) 1 calc PR A -2
C1E C 0.9177(3) 0.7413(3) 0.18259(18) 0.0453(8) Uani 1 1 d . . .
H1EA H 0.9273 0.7546 0.1304 0.054 Uiso 1 1 calc R A .
H1EB H 0.8575 0.6746 0.2034 0.054 Uiso 1 1 calc R . .
O2A O 0.42664(17) 0.89573(17) 0.12432(9) 0.0307(4) Uani 1 1 d . . .
O2B O 0.29734(19) 1.08568(17) 0.11961(9) 0.0355(4) Uani 1 1 d . . .
N2A N 0.3248(2) 0.9595(2) 0.03425(11) 0.0305(5) Uani 1 1 d . . .
C2A C 0.3506(3) 0.9813(3) 0.09561(13) 0.0291(6) Uani 1 1 d . . .
C2B C 0.2299(3) 1.0437(3) -0.00111(15) 0.0360(6) Uani 1 1 d . . .
H2BA H 0.2738 1.1150 -0.0318 0.043 Uiso 1 1 calc R . .
H2BB H 0.1506 1.0784 0.0340 0.043 Uiso 1 1 calc R . .
C2C C 0.1910(3) 0.9558(3) -0.04467(14) 0.0367(7) Uani 1 1 d . . .
H2CA H 0.1636 1.0036 -0.0870 0.044 Uiso 1 1 calc R . .
H2CB H 0.1162 0.9087 -0.0160 0.044 Uiso 1 1 calc R . .
C2D C 0.3196(3) 0.8660(3) -0.06626(14) 0.0377(7) Uani 1 1 d . . .
H2DA H 0.2996 0.7856 -0.0789 0.045 Uiso 1 1 calc R . .
H2DB H 0.3840 0.9059 -0.1071 0.045 Uiso 1 1 calc R . .
C2E C 0.3748(3) 0.8431(3) 0.00033(14) 0.0333(6) Uani 1 1 d . . .
H2EA H 0.3404 0.7681 0.0317 0.040 Uiso 1 1 calc R . .
H2EB H 0.4745 0.8301 -0.0120 0.040 Uiso 1 1 calc R . .
O3A O 0.38937(18) 0.73263(16) 0.27629(10) 0.0345(4) Uani 1 1 d . . .
O3B O 0.2280(2) 0.81002(17) 0.36723(10) 0.0402(5) Uani 1 1 d . . .
N3A N 0.2526(2) 0.6053(2) 0.35192(12) 0.0341(5) Uani 1 1 d . . .
C3A C 0.2921(3) 0.7213(2) 0.33081(14) 0.0296(6) Uani 1 1 d . . .
C3B C 0.1407(3) 0.5771(3) 0.41175(14) 0.0371(7) Uani 1 1 d . . .
H3BA H 0.0533 0.6129 0.4007 0.045 Uiso 1 1 calc R . .
H3BB H 0.1487 0.6111 0.4550 0.045 Uiso 1 1 calc R . .
C3C C 0.1539(4) 0.4349(3) 0.4214(2) 0.0659(11) Uani 1 1 d . . .
H3CA H 0.2042 0.4012 0.4584 0.079 Uiso 1 1 calc R . .
H3CB H 0.0639 0.4044 0.4360 0.079 Uiso 1 1 calc R . .
C3D C 0.2269(4) 0.3933(3) 0.35278(19) 0.0624(10) Uani 1 1 d . . .
H3DA H 0.1630 0.3826 0.3243 0.075 Uiso 1 1 calc R . .
H3DB H 0.2824 0.3110 0.3597 0.075 Uiso 1 1 calc R . .
C3E C 0.3151(3) 0.4939(3) 0.31537(16) 0.0415(7) Uani 1 1 d . . .
H3EA H 0.4088 0.4699 0.3204 0.050 Uiso 1 1 calc R . .
H3EB H 0.3152 0.5095 0.2641 0.050 Uiso 1 1 calc R . .
O4A O 0.38406(18) 1.30610(17) 0.17672(10) 0.0340(4) Uani 1 1 d . . .
O4B O 0.54850(19) 1.27372(17) 0.23736(9) 0.0338(4) Uani 1 1 d . . .
N4A N 0.5417(2) 1.4385(2) 0.15506(11) 0.0308(5) Uani 1 1 d . . .
C4A C 0.4896(3) 1.3345(2) 0.19095(13) 0.0275(6) Uani 1 1 d . . .
C4B C 0.6657(3) 1.4792(3) 0.16425(15) 0.0403(7) Uani 1 1 d . . .
H4BA H 0.7406 1.4093 0.1579 0.048 Uiso 1 1 calc R . .
H4BB H 0.6520 1.5073 0.2120 0.048 Uiso 1 1 calc R . .
C4C C 0.6944(3) 1.5885(3) 0.10653(16) 0.0461(8) Uani 1 1 d . . .
H4CA H 0.6603 1.6710 0.1257 0.055 Uiso 1 1 calc R . .
H4CB H 0.7923 1.5868 0.0853 0.055 Uiso 1 1 calc R . .
C4D C 0.6204(3) 1.5679(3) 0.05229(17) 0.0525(9) Uani 1 1 d . . .
H4DA H 0.5982 1.6489 0.0240 0.063 Uiso 1 1 calc R . .
H4DB H 0.6751 1.5069 0.0196 0.063 Uiso 1 1 calc R . .
C4E C 0.4947(3) 1.5150(3) 0.09603(16) 0.0454(8) Uani 1 1 d . . .
H4EA H 0.4236 1.5837 0.1131 0.054 Uiso 1 1 calc R . .
H4EB H 0.4598 1.4619 0.0686 0.054 Uiso 1 1 calc R . .
O5A O 0.10551(18) 1.19573(18) 0.25137(10) 0.0344(4) Uani 1 1 d . . .
O5B O 0.08957(19) 1.09314(18) 0.36219(10) 0.0420(5) Uani 1 1 d . . .
N5A N -0.0750(2) 1.2392(2) 0.33943(12) 0.0359(5) Uani 1 1 d . . .
C5A C 0.0454(3) 1.1731(3) 0.31692(15) 0.0312(6) Uani 1 1 d . . .
C5B C -0.1470(3) 1.2381(3) 0.41443(16) 0.0420(7) Uani 1 1 d . . .
H5BA H -0.0835 1.2260 0.4460 0.050 Uiso 1 1 calc R . .
H5BB H -0.2078 1.1706 0.4286 0.050 Uiso 1 1 calc R . .
C5C C -0.2257(3) 1.3689(3) 0.41601(16) 0.0433(7) Uani 1 1 d . . .
H5CA H -0.1692 1.4336 0.4201 0.052 Uiso 1 1 calc R . .
H5CB H -0.3065 1.3705 0.4561 0.052 Uiso 1 1 calc R . .
C5D C -0.2642(3) 1.3908(3) 0.34495(18) 0.0556(9) Uani 1 1 d . . .
H5DA H -0.2865 1.4826 0.3311 0.067 Uiso 1 1 calc R . .
H5DB H -0.3423 1.3457 0.3465 0.067 Uiso 1 1 calc R . .
C5E C -0.1377(3) 1.3362(3) 0.29341(16) 0.0494(8) Uani 1 1 d . . .
H5EA H -0.1613 1.2982 0.2554 0.059 Uiso 1 1 calc R . .
H5EB H -0.0776 1.4024 0.2714 0.059 Uiso 1 1 calc R . .
O6A O 0.49819(19) 1.12965(18) 0.38969(9) 0.0335(4) Uani 1 1 d . . .
O6B O 0.3186(2) 1.02027(18) 0.43783(9) 0.0386(5) Uani 1 1 d . . .
N6A N 0.3819(2) 1.1476(2) 0.50170(11) 0.0343(5) Uani 1 1 d . . .
C6A C 0.4002(3) 1.0970(2) 0.44031(13) 0.0309(6) Uani 1 1 d . . .
C6B C 0.2647(3) 1.1337(3) 0.56166(14) 0.0403(7) Uani 1 1 d . . .
H6BA H 0.2766 1.0527 0.5922 0.048 Uiso 1 1 calc R . .
H6BB H 0.1810 1.1376 0.5450 0.048 Uiso 1 1 calc R . .
C6C C 0.2627(3) 1.2472(3) 0.60079(15) 0.0455(8) Uani 1 1 d . . .
H6CA H 0.2196 1.2308 0.6521 0.055 Uiso 1 1 calc R . .
H6CB H 0.2145 1.3245 0.5802 0.055 Uiso 1 1 calc R . .
C6D C 0.4115(3) 1.2605(3) 0.58935(15) 0.0454(8) Uani 1 1 d . . .
H6DA H 0.4534 1.1977 0.6221 0.054 Uiso 1 1 calc R . .
H6DB H 0.4248 1.3471 0.5966 0.054 Uiso 1 1 calc R . .
C6E C 0.4700(3) 1.2348(3) 0.51211(14) 0.0372(7) Uani 1 1 d . . .
H6EA H 0.4661 1.3141 0.4793 0.045 Uiso 1 1 calc R . .
H6EB H 0.5645 1.1950 0.5049 0.045 Uiso 1 1 calc R . .
N1S N 1.0553(4) 0.6606(3) -0.0031(2) 0.0777(10) Uani 1 1 d . . .
C1S C 0.9958(4) 0.6521(3) -0.0445(2) 0.0597(10) Uani 1 1 d . . .
C2S C 0.9184(4) 0.6394(4) -0.0950(2) 0.0743(12) Uani 1 1 d . . .
H2SA H 0.9618 0.6781 -0.1422 0.111 Uiso 1 1 calc R . .
H2SB H 0.8270 0.6825 -0.0800 0.111 Uiso 1 1 calc R . .
H2SC H 0.9140 0.5491 -0.0970 0.111 Uiso 1 1 calc R . .

loop_
_atom_site_aniso_label
_atom_site_aniso_U_11
_atom_site_aniso_U_22
_atom_site_aniso_U_33
_atom_site_aniso_U_23
_atom_site_aniso_U_13
_atom_site_aniso_U_12
Zn1 0.02139(15) 0.02564(16) 0.02175(15) -0.00484(12) -0.00518(12) -0.00239(12)
Zn2 0.02835(17) 0.02610(16) 0.02112(15) -0.00454(12) -0.00665(12) -0.00393(12)
Zn3 0.02589(16) 0.02629(16) 0.02519(16) -0.00648(12) -0.00735(12) -0.00140(12)
Zn4 0.02834(17) 0.02481(16) 0.02540(16) -0.00647(12) -0.00301(13) -0.00272(12)
O 0.0240(9) 0.0259(9) 0.0221(8) -0.0052(7) -0.0052(7) -0.0023(7)
O1A 0.0214(9) 0.0397(11) 0.0367(10) -0.0133(8) -0.0084(8) -0.0011(8)
O1B 0.0280(10) 0.0396(11) 0.0438(11) -0.0182(9) -0.0095(9) 0.0000(8)
N1A 0.0211(11) 0.0411(13) 0.0362(13) -0.0124(10) -0.0077(10) -0.0011(10)
C1A 0.0265(14) 0.0345(15) 0.0224(13) -0.0010(11) -0.0056(11) -0.0033(12)
C1B 0.0291(16) 0.0539(19) 0.0512(18) -0.0089(15) -0.0170(14) -0.0069(14)
C1C 0.028(3) 0.076(6) 0.055(6) 0.001(5) -0.013(5) -0.009(3)
C1D 0.026(4) 0.061(7) 0.074(8) -0.013(5) -0.007(5) 0.006(4)
C1C' 0.028(3) 0.076(6) 0.055(6) 0.001(5) -0.013(5) -0.009(3)
C1D' 0.026(4) 0.061(7) 0.074(8) -0.013(5) -0.007(5) 0.006(4)
C1E 0.0239(15) 0.0537(19) 0.061(2) -0.0255(16) -0.0095(14) 0.0038(13)
O2A 0.0301(10) 0.0395(11) 0.0254(9) -0.0084(8) -0.0128(8) 0.0028(8)
O2B 0.0448(12) 0.0351(11) 0.0312(10) -0.0136(8) -0.0167(9) 0.0035(9)
N2A 0.0372(13) 0.0312(12) 0.0263(11) -0.0094(9) -0.0143(10) 0.0036(10)
C2A 0.0259(14) 0.0366(16) 0.0259(13) -0.0057(12) -0.0052(11) -0.0061(12)
C2B 0.0430(17) 0.0355(16) 0.0322(15) -0.0049(12) -0.0173(13) 0.0031(13)
C2C 0.0391(16) 0.0459(17) 0.0301(15) -0.0060(13) -0.0173(13) -0.0029(13)
C2D 0.0435(17) 0.0450(17) 0.0277(14) -0.0105(13) -0.0095(13) -0.0069(14)
C2E 0.0369(16) 0.0339(15) 0.0289(14) -0.0095(12) -0.0089(12) 0.0043(12)
O3A 0.0343(11) 0.0260(10) 0.0372(11) -0.0041(8) 0.0042(9) -0.0056(8)
O3B 0.0460(12) 0.0253(10) 0.0433(11) -0.0125(9) 0.0080(10) -0.0089(9)
N3A 0.0384(13) 0.0239(12) 0.0336(12) -0.0078(10) 0.0069(10) -0.0062(10)
C3A 0.0297(14) 0.0280(14) 0.0318(14) -0.0052(12) -0.0071(12) -0.0045(12)
C3B 0.0411(17) 0.0353(16) 0.0310(15) -0.0053(12) 0.0020(13) -0.0086(13)
C3C 0.078(3) 0.0405(19) 0.064(2) -0.0033(17) 0.018(2) -0.0212(18)
C3D 0.082(3) 0.0326(18) 0.064(2) -0.0116(16) 0.009(2) -0.0185(17)
C3E 0.0465(18) 0.0285(15) 0.0428(17) -0.0106(13) 0.0059(14) -0.0046(13)
O4A 0.0348(11) 0.0294(10) 0.0408(11) 0.0020(8) -0.0145(9) -0.0093(8)
O4B 0.0445(11) 0.0308(10) 0.0293(10) 0.0036(8) -0.0150(9) -0.0105(9)
N4A 0.0345(13) 0.0305(12) 0.0279(11) 0.0016(9) -0.0095(10) -0.0064(10)
C4A 0.0341(15) 0.0234(13) 0.0233(13) -0.0064(11) -0.0009(11) -0.0039(11)
C4B 0.0459(18) 0.0440(17) 0.0356(16) 0.0000(13) -0.0138(14) -0.0166(14)
C4C 0.0511(19) 0.0435(18) 0.0435(17) -0.0012(14) -0.0057(15) -0.0175(15)
C4D 0.058(2) 0.053(2) 0.0459(19) 0.0171(16) -0.0194(17) -0.0136(17)
C4E 0.0458(19) 0.0453(18) 0.0453(18) 0.0153(14) -0.0192(15) -0.0105(15)
O5A 0.0256(10) 0.0444(11) 0.0311(10) -0.0091(9) -0.0046(8) 0.0038(8)
O5B 0.0331(11) 0.0405(12) 0.0413(11) 0.0006(9) 0.0019(9) 0.0085(9)
N5A 0.0252(12) 0.0409(14) 0.0387(13) -0.0101(11) -0.0046(10) 0.0057(10)
C5A 0.0268(14) 0.0313(15) 0.0376(16) -0.0101(12) -0.0069(12) -0.0051(12)
C5B 0.0351(16) 0.0432(17) 0.0415(17) -0.0095(14) 0.0038(13) -0.0022(13)
C5C 0.0352(17) 0.0474(18) 0.0464(18) -0.0149(14) -0.0062(14) 0.0017(14)
C5D 0.0423(19) 0.065(2) 0.061(2) -0.0284(18) -0.0188(17) 0.0209(16)
C5E 0.0407(18) 0.062(2) 0.0441(18) -0.0151(16) -0.0147(15) 0.0169(16)
O6A 0.0409(11) 0.0408(11) 0.0198(9) -0.0077(8) -0.0043(8) -0.0083(9)
O6B 0.0496(12) 0.0435(12) 0.0254(10) -0.0042(9) -0.0074(9) -0.0164(10)
N6A 0.0391(13) 0.0418(14) 0.0221(11) -0.0097(10) -0.0026(10) -0.0067(11)
C6A 0.0355(15) 0.0331(15) 0.0238(14) -0.0040(11) -0.0096(12) 0.0025(12)
C6B 0.0426(17) 0.0496(18) 0.0257(14) -0.0057(13) -0.0028(13) -0.0032(14)
C6C 0.057(2) 0.0471(18) 0.0272(15) -0.0101(13) -0.0035(14) 0.0072(15)
C6D 0.057(2) 0.0500(19) 0.0320(16) -0.0166(14) -0.0134(15) 0.0008(16)
C6E 0.0439(17) 0.0378(16) 0.0333(15) -0.0094(12) -0.0130(13) -0.0035(13)
N1S 0.085(3) 0.062(2) 0.083(3) -0.0107(19) -0.009(2) -0.0160(19)
C1S 0.062(2) 0.041(2) 0.058(2) 0.0052(18) 0.012(2) -0.0008(18)
C2S 0.085(3) 0.074(3) 0.051(2) 0.006(2) -0.009(2) 0.008(2)

loop_
_atom_type_symbol
_atom_type_description
_atom_type_scat_dispersion_real
_atom_type_scat_dispersion_imag
_atom_type_scat_source
C C 0.0033 0.0016 'International Tables Vol C Tables 4.2.6.8 and 6.1.1.4'
H H 0.0000 0.0000 'International Tables Vol C Tables 4.2.6.8 and 6.1.1.4'
N N 0.0061 0.0033 'International Tables Vol C Tables 4.2.6.8 and 6.1.1.4'
O O 0.0106 0.0060 'International Tables Vol C Tables 4.2.6.8 and 6.1.1.4'
Zn Zn 0.2839 1.4301 'International Tables Vol C Tables 4.2.6.8 and 6.1.1.4'

loop_
_geom_angle_atom_site_label_1
_geom_angle_atom_site_label_2
_geom_angle_atom_site_label_3
_geom_angle
_geom_angle_site_symmetry_1
_geom_angle_site_symmetry_3
_geom_angle_publ_flag
O1A Zn1 O3A 105.47(8) . . ?
O1A Zn1 O 111.44(7) . . ?
O3A Zn1 O 109.20(7) . . ?
O1A Zn1 O2A 108.13(7) . . ?
O3A Zn1 O2A 109.72(8) . . ?
O Zn1 O2A 112.62(7) . . ?
O1B Zn2 O4B 105.80(8) . . ?
O1B Zn2 O6A 110.00(8) . . ?
O4B Zn2 O6A 106.31(8) . . ?
O1B Zn2 O 111.42(7) . . ?
O4B Zn2 O 110.28(7) . . ?
O6A Zn2 O 112.69(7) . . ?
O4A Zn3 O2B 104.86(8) . . ?
O4A Zn3 O 111.86(7) . . ?
O2B Zn3 O 111.47(7) . . ?
O4A Zn3 O5A 110.31(8) . . ?
O2B Zn3 O5A 105.20(8) . . ?
O Zn3 O5A 112.66(7) . . ?
O3B Zn4 O5B 109.94(9) . . ?
O3B Zn4 O6B 109.76(8) . . ?
O5B Zn4 O6B 103.94(9) . . ?
O3B Zn4 O 111.68(7) . . ?
O5B Zn4 O 110.50(8) . . ?
O6B Zn4 O 110.75(7) . . ?
Zn3 O Zn2 109.99(8) . . ?
Zn3 O Zn1 109.01(8) . . ?
Zn2 O Zn1 109.64(8) . . ?
Zn3 O Zn4 108.89(8) . . ?
Zn2 O Zn4 108.80(8) . . ?
Zn1 O Zn4 110.49(8) . . ?
C1A O1A Zn1 130.82(17) . . ?
C1A O1B Zn2 131.07(17) . . ?
C1A N1A C1E 123.6(2) . . ?
C1A N1A C1B 123.6(2) . . ?
C1E N1A C1B 112.8(2) . . ?
O1A C1A O1B 125.6(2) . . ?
O1A C1A N1A 117.1(2) . . ?
O1B C1A N1A 117.3(2) . . ?
N1A C1B C1C' 102.5(5) . . ?
N1A C1B C1C 100.7(5) . . ?
C1C' C1B C1C 25.4(4) . . ?
C1B C1C C1D 102.4(7) . . ?
C1E C1D C1C 98.4(7) . . ?
C1D' C1C' C1B 106.6(9) . . ?
C1C' C1D' C1E 104.4(10) . . ?
N1A C1E C1D 103.2(6) . . ?
N1A C1E C1D' 101.2(6) . . ?
C1D C1E C1D' 24.8(5) . . ?
C2A O2A Zn1 128.82(16) . . ?
C2A O2B Zn3 131.60(17) . . ?
C2A N2A C2E 124.0(2) . . ?
C2A N2A C2B 123.3(2) . . ?
C2E N2A C2B 112.38(19) . . ?
O2B C2A O2A 125.7(2) . . ?
O2B C2A N2A 116.8(2) . . ?
O2A C2A N2A 117.5(2) . . ?
N2A C2B C2C 102.4(2) . . ?
C2B C2C C2D 103.4(2) . . ?
C2E C2D C2C 103.1(2) . . ?
N2A C2E C2D 103.4(2) . . ?
C3A O3A Zn1 131.80(17) . . ?
C3A O3B Zn4 129.26(18) . . ?
C3A N3A C3B 124.1(2) . . ?
C3A N3A C3E 123.2(2) . . ?
C3B N3A C3E 112.6(2) . . ?
O3B C3A O3A 126.2(2) . . ?
O3B C3A N3A 116.6(2) . . ?
O3A C3A N3A 117.2(2) . . ?
N3A C3B C3C 103.2(2) . . ?
C3D C3C C3B 106.4(3) . . ?
C3C C3D C3E 107.1(3) . . ?
N3A C3E C3D 103.2(2) . . ?
C4A O4A Zn3 129.34(17) . . ?
C4A O4B Zn2 131.55(17) . . ?
C4A N4A C4E 124.7(2) . . ?
C4A N4A C4B 123.1(2) . . ?
C4E N4A C4B 111.7(2) . . ?
O4B C4A O4A 125.7(2) . . ?
O4B C4A N4A 116.8(2) . . ?
O4A C4A N4A 117.6(2) . . ?
N4A C4B C4C 103.9(2) . . ?
C4D C4C C4B 104.4(2) . . ?
C4E C4D C4C 104.2(3) . . ?
N4A C4E C4D 102.4(2) . . ?
C5A O5A Zn3 127.73(17) . . ?
C5A O5B Zn4 132.17(18) . . ?
C5A N5A C5E 123.2(2) . . ?
C5A N5A C5B 123.8(2) . . ?
C5E N5A C5B 112.3(2) . . ?
O5B C5A O5A 125.6(2) . . ?
O5B C5A N5A 117.1(2) . . ?
O5A C5A N5A 117.3(2) . . ?
N5A C5B C5C 102.2(2) . . ?
C5B C5C C5D 102.8(3) . . ?
C5C C5D C5E 103.6(2) . . ?
N5A C5E C5D 102.9(2) . . ?
C6A O6A Zn2 128.13(17) . . ?
C6A O6B Zn4 129.07(17) . . ?
C6A N6A C6E 122.7(2) . . ?
C6A N6A C6B 124.1(2) . . ?
C6E N6A C6B 112.8(2) . . ?
O6B C6A O6A 125.7(2) . . ?
O6B C6A N6A 117.2(2) . . ?
O6A C6A N6A 117.2(2) . . ?
N6A C6B C6C 102.2(2) . . ?
C6B C6C C6D 102.8(2) . . ?
C6C C6D C6E 103.5(2) . . ?
N6A C6E C6D 102.6(2) . . ?
N1S C1S C2S 178.5(4) . . ?

loop_
_geom_bond_atom_site_label_1
_geom_bond_atom_site_label_2
_geom_bond_distance
_geom_bond_site_symmetry_2
_geom_bond_publ_flag
Zn1 O1A 1.9355(17) . ?
Zn1 O3A 1.9450(17) . ?
Zn1 O 1.9470(16) . ?
Zn1 O2A 1.9512(16) . ?
Zn2 O1B 1.9309(18) . ?
Zn2 O4B 1.9393(17) . ?
Zn2 O6A 1.9424(17) . ?
Zn2 O 1.9461(16) . ?
Zn3 O4A 1.9392(17) . ?
Zn3 O2B 1.9397(17) . ?
Zn3 O 1.9426(16) . ?
Zn3 O5A 1.9480(18) . ?
Zn4 O3B 1.9234(18) . ?
Zn4 O5B 1.9291(19) . ?
Zn4 O6B 1.9346(18) . ?
Zn4 O 1.9550(17) . ?
O1A C1A 1.273(3) . ?
O1B C1A 1.274(3) . ?
N1A C1A 1.338(3) . ?
N1A C1E 1.461(4) . ?
N1A C1B 1.465(3) . ?
C1B C1C' 1.502(13) . ?
C1B C1C 1.524(11) . ?
C1C C1D 1.576(17) . ?
C1D C1E 1.520(13) . ?
C1C' C1D' 1.43(2) . ?
C1D' C1E 1.577(14) . ?
O2A C2A 1.279(3) . ?
O2B C2A 1.268(3) . ?
N2A C2A 1.347(3) . ?
N2A C2E 1.459(3) . ?
N2A C2B 1.468(3) . ?
C2B C2C 1.508(4) . ?
C2C C2D 1.525(4) . ?
C2D C2E 1.521(4) . ?
O3A C3A 1.272(3) . ?
O3B C3A 1.270(3) . ?
N3A C3A 1.340(3) . ?
N3A C3B 1.454(3) . ?
N3A C3E 1.459(3) . ?
C3B C3C 1.496(4) . ?
C3C C3D 1.457(5) . ?
C3D C3E 1.499(4) . ?
O4A C4A 1.275(3) . ?
O4B C4A 1.268(3) . ?
N4A C4A 1.336(3) . ?
N4A C4E 1.459(3) . ?
N4A C4B 1.468(4) . ?
C4B C4C 1.512(4) . ?
C4C C4D 1.507(4) . ?
C4D C4E 1.501(4) . ?
O5A C5A 1.280(3) . ?
O5B C5A 1.263(3) . ?
N5A C5A 1.340(3) . ?
N5A C5E 1.461(4) . ?
N5A C5B 1.465(4) . ?
C5B C5C 1.513(4) . ?
C5C C5D 1.515(4) . ?
C5D C5E 1.530(4) . ?
O6A C6A 1.275(3) . ?
O6B C6A 1.271(3) . ?
N6A C6A 1.343(3) . ?
N6A C6E 1.459(3) . ?
N6A C6B 1.466(3) . ?
C6B C6C 1.518(4) . ?
C6C C6D 1.519(4) . ?
C6D C6E 1.524(4) . ?
N1S C1S 1.150(5) . ?
C1S C2S 1.446(6) . ?
